data_2205509
loop_
_publ_author_name
'Barker, James'
'Errington, William'
'Wallbridge, Malcolm G. H.'

_publ_section_title
;
 Benzamidinium tetrachlorogallate(III)
;
_journal_issue 4
_journal_name_full 'Acta Crystallographica Section E'
_journal_page_first m748
_journal_page_last m750
_journal_paper_doi 10.1107/S1600536805008597
_journal_volume 61
_journal_year 2005
_chemical_formula_iupac '(C7 H9 N2) [Ga Cl4]'
_chemical_formula_moiety 'C7 H9 N2 +, Cl4 Ga -'
_chemical_formula_sum 'C7 H9 Cl4 Ga N2'
_chemical_formula_weight 332.68
_chemical_name_common 'benzamidinium tetrachlogallate(III)'
_chemical_name_systematic
;
benzamidinium tetrachlogallate(III)
;
_space_group_IT_number 14
_symmetry_cell_setting monoclinic
_symmetry_space_group_name_Hall '-P 2ybc'
_symmetry_space_group_name_H-M 'P 1 21/c 1'
_atom_sites_solution_hydrogens geom
_atom_sites_solution_primary direct
_atom_sites_solution_secondary difmap
_audit_creation_method SHELXL-97
_cell_angle_alpha 90.00
_cell_angle_beta 108.474(4)
_cell_angle_gamma 90.00
_cell_formula_units_Z 4
_cell_length_a 13.986(2)
_cell_length_b 10.8228(19)
_cell_length_c 9.0976(16)
_cell_measurement_reflns_used 3209
_cell_measurement_temperature 180(2)
_cell_measurement_theta_max 28.0
_cell_measurement_theta_min 2.43
_cell_volume 1306.1(4)
_computing_cell_refinement 'SAINT (Siemens, 1995)'
_computing_data_collection 'SMART (Siemens, 1994)'
_computing_data_reduction SAINT
_computing_molecular_graphics SHELXTL/PC
_computing_publication_material SHELXL97
_computing_structure_refinement 'SHELXL97 (Sheldrick, 1997)'
_computing_structure_solution 'SHELXTL/PC (Siemens, 1994)'
_diffrn_ambient_temperature 180(2)
_diffrn_detector_area_resol_mean 8.192
_diffrn_measured_fraction_theta_full 0.962
_diffrn_measured_fraction_theta_max 0.962
_diffrn_measurement_device_type 'Siemens SMART CCD area-detector'
_diffrn_measurement_method \w
_diffrn_radiation_monochromator graphite
_diffrn_radiation_source 'normal-focus sealed tube'
_diffrn_radiation_type MoK\a
_diffrn_radiation_wavelength 0.71073
_diffrn_reflns_av_R_equivalents 0.0500
_diffrn_reflns_av_sigmaI/netI 0.0784
_diffrn_reflns_limit_h_max 13
_diffrn_reflns_limit_h_min -18
_diffrn_reflns_limit_k_max 10
_diffrn_reflns_limit_k_min -14
_diffrn_reflns_limit_l_max 11
_diffrn_reflns_limit_l_min -11
_diffrn_reflns_number 7620
_diffrn_reflns_theta_full 28.00
_diffrn_reflns_theta_max 28.00
_diffrn_reflns_theta_min 2.43
_diffrn_standards_decay_% 0
_diffrn_standards_interval_count 0
_diffrn_standards_interval_time 0
_diffrn_standards_number 0
_exptl_absorpt_coefficient_mu 2.890
_exptl_absorpt_correction_T_max 0.8457
_exptl_absorpt_correction_T_min 0.4064
_exptl_absorpt_correction_type multi-scan
_exptl_absorpt_process_details '(SADABS; Sheldrick, 1996)'
_exptl_crystal_colour white
_exptl_crystal_density_diffrn 1.692
_exptl_crystal_density_method 'not measured'
_exptl_crystal_description needle
_exptl_crystal_F_000 656
_exptl_crystal_size_max 0.38
_exptl_crystal_size_mid 0.06
_exptl_crystal_size_min 0.06
_refine_diff_density_max 0.394
_refine_diff_density_min -0.473
_refine_ls_extinction_method none
_refine_ls_goodness_of_fit_ref 0.992
_refine_ls_hydrogen_treatment mixed
_refine_ls_matrix_type full
_refine_ls_number_parameters 143
_refine_ls_number_reflns 3024
_refine_ls_number_restraints 2
_refine_ls_restrained_S_all 0.992
_refine_ls_R_factor_all 0.0960
_refine_ls_R_factor_gt 0.0434
_refine_ls_shift/su_max 0.001
_refine_ls_shift/su_mean 0.000
_refine_ls_structure_factor_coef Fsqd
_refine_ls_weighting_details 'calc w = 1/[\s^2^(Fo^2^)+(0.0248P)^2^] where P = (Fo^2^+2Fc^2^)/3'
_refine_ls_weighting_scheme calc
_refine_ls_wR_factor_gt 0.0659
_refine_ls_wR_factor_ref 0.0786
_reflns_number_gt 1892
_reflns_number_total 3024
_reflns_threshold_expression I>2\s(I)
_cod_data_source_file hg6154.cif
_cod_data_source_block I
_cod_original_sg_symbol_H-M 'P 21/c'
_cod_database_code 2205509
_cod_database_fobs_code 2205509

loop_
_symmetry_equiv_pos_as_xyz
'x, y, z'
'-x, y+1/2, -z+1/2'
'-x, -y, -z'
'x, -y-1/2, z-1/2'

loop_
_atom_site_label
_atom_site_fract_x
_atom_site_fract_y
_atom_site_fract_z
_atom_site_U_iso_or_equiv
_atom_site_adp_type
_atom_site_calc_flag
_atom_site_refinement_flags
_atom_site_occupancy
_atom_site_type_symbol
Ga1 0.16826(3) 0.92057(4) 0.74486(5) 0.03015(13) Uani d . 1 Ga
Cl1 0.27698(8) 0.79163(9) 0.89026(12) 0.0506(3) Uani d . 1 Cl
Cl2 0.05578(8) 0.82047(9) 0.56531(12) 0.0469(3) Uani d . 1 Cl
Cl3 0.25131(8) 1.05637(9) 0.65941(12) 0.0451(3) Uani d . 1 Cl
Cl4 0.09184(8) 1.02105(9) 0.88292(11) 0.0417(3) Uani d . 1 Cl
N1 0.1590(3) 0.5256(4) 0.7733(4) 0.0410(9) Uani d D 1 N
H1B 0.097(2) 0.533(3) 0.749(4) 0.038(12) Uiso d D 1 H
H1A 0.193(3) 0.589(3) 0.788(4) 0.046(14) Uiso d D 1 H
N2 0.1424(3) 0.3159(3) 0.7645(5) 0.0474(10) Uani d D 1 N
H2B 0.170(2) 0.246(3) 0.767(4) 0.024(10) Uiso d D 1 H
H2A 0.081(2) 0.321(3) 0.760(4) 0.043(13) Uiso d D 1 H
C1 0.3071(3) 0.4024(3) 0.8015(4) 0.0300(9) Uani d . 1 C
C2 0.3551(3) 0.4837(4) 0.7281(4) 0.0425(10) Uani d . 1 C
H2 0.3179 0.5478 0.6636 0.051 Uiso calc R 1 H
C3 0.4564(4) 0.4703(4) 0.7497(5) 0.0559(13) Uani d . 1 C
H3 0.4889 0.5249 0.6990 0.067 Uiso calc R 1 H
C4 0.5110(3) 0.3789(4) 0.8439(5) 0.0516(12) Uani d . 1 C
H4 0.5810 0.3705 0.8584 0.062 Uiso calc R 1 H
C5 0.4642(3) 0.2993(3) 0.9174(5) 0.0429(11) Uani d . 1 C
H5 0.5023 0.2365 0.9834 0.051 Uiso calc R 1 H
C6 0.3628(3) 0.3101(3) 0.8961(4) 0.0348(9) Uani d . 1 C
H6 0.3308 0.2542 0.9462 0.042 Uiso calc R 1 H
C7 0.1984(3) 0.4158(4) 0.7784(4) 0.0333(9) Uani d . 1 C

loop_
_atom_site_aniso_label
_atom_site_aniso_U_11
_atom_site_aniso_U_22
_atom_site_aniso_U_33
_atom_site_aniso_U_12
_atom_site_aniso_U_13
_atom_site_aniso_U_23
Ga1 0.0253(2) 0.0264(2) 0.0385(2) -0.00007(19) 0.00972(18) -0.00214(19)
Cl1 0.0382(7) 0.0343(6) 0.0656(7) 0.0094(5) -0.0031(5) -0.0015(5)
Cl2 0.0371(7) 0.0455(6) 0.0522(6) -0.0094(5) 0.0057(5) -0.0122(5)
Cl3 0.0476(7) 0.0414(6) 0.0549(6) -0.0122(5) 0.0283(6) -0.0066(5)
Cl4 0.0376(7) 0.0505(6) 0.0407(6) 0.0084(5) 0.0177(5) -0.0020(5)
N1 0.032(3) 0.030(2) 0.054(2) 0.0052(19) 0.004(2) -0.0029(17)
N2 0.027(2) 0.032(2) 0.082(3) -0.0022(18) 0.015(2) -0.0070(19)
C1 0.025(2) 0.032(2) 0.031(2) -0.0011(17) 0.0061(17) -0.0052(17)
C2 0.040(3) 0.040(2) 0.046(2) 0.002(2) 0.011(2) 0.0042(19)
C3 0.051(3) 0.057(3) 0.067(3) -0.009(2) 0.029(3) 0.008(3)
C4 0.024(3) 0.060(3) 0.070(3) 0.001(2) 0.014(2) -0.004(2)
C5 0.035(3) 0.035(2) 0.053(3) 0.0066(19) 0.006(2) 0.0002(19)
C6 0.030(2) 0.029(2) 0.044(2) -0.0012(17) 0.010(2) 0.0005(18)
C7 0.032(2) 0.033(2) 0.032(2) -0.0011(19) 0.0070(18) -0.0035(18)

loop_
_atom_type_symbol
_atom_type_description
_atom_type_scat_dispersion_real
_atom_type_scat_dispersion_imag
_atom_type_scat_source
C C 0.0033 0.0016 'International Tables Vol C Tables 4.2.6.8 and 6.1.1.4'
H H 0.0000 0.0000 'International Tables Vol C Tables 4.2.6.8 and 6.1.1.4'
N N 0.0061 0.0033 'International Tables Vol C Tables 4.2.6.8 and 6.1.1.4'
Cl Cl 0.1484 0.1585 'International Tables Vol C Tables 4.2.6.8 and 6.1.1.4'
Ga Ga 0.2307 1.6083 'International Tables Vol C Tables 4.2.6.8 and 6.1.1.4'

loop_
_geom_angle_atom_site_label_1
_geom_angle_atom_site_label_2
_geom_angle_atom_site_label_3
_geom_angle
_geom_angle_publ_flag
Cl3 Ga1 Cl2 114.40(4) y
Cl3 Ga1 Cl1 107.62(5) y
Cl2 Ga1 Cl1 109.78(4) y
Cl3 Ga1 Cl4 106.56(4) y
Cl2 Ga1 Cl4 108.21(5) y
Cl1 Ga1 Cl4 110.20(4) y
C7 N1 H1B 120(3) ?
C7 N1 H1A 122(3) ?
H1B N1 H1A 118(4) ?
C7 N2 H2B 118(2) ?
C7 N2 H2A 121(3) ?
H2B N2 H2A 121(3) ?
C6 C1 C2 119.4(4) ?
C6 C1 C7 120.6(3) ?
C2 C1 C7 120.0(3) ?
C3 C2 C1 119.6(4) ?
C3 C2 H2 120.2 ?
C1 C2 H2 120.2 ?
C4 C3 C2 120.6(4) ?
C4 C3 H3 119.7 ?
C2 C3 H3 119.7 ?
C3 C4 C5 119.9(4) ?
C3 C4 H4 120.0 ?
C5 C4 H4 120.0 ?
C6 C5 C4 120.4(4) ?
C6 C5 H5 119.8 ?
C4 C5 H5 119.8 ?
C5 C6 C1 120.0(4) ?
C5 C6 H6 120.0 ?
C1 C6 H6 120.0 ?
N1 C7 N2 120.9(4) ?
N1 C7 C1 119.9(4) ?
N2 C7 C1 119.2(4) ?

loop_
_geom_bond_atom_site_label_1
_geom_bond_atom_site_label_2
_geom_bond_distance
_geom_bond_publ_flag
Ga1 Cl3 2.1647(10) y
Ga1 Cl2 2.1652(11) y
Ga1 Cl1 2.1758(11) y
Ga1 Cl4 2.1803(10) y
N1 C7 1.304(5) y
N1 H1B 0.83(3) ?
N1 H1A 0.82(3) ?
N2 C7 1.317(5) y
N2 H2B 0.85(2) ?
N2 H2A 0.85(3) ?
C1 C6 1.386(5) ?
C1 C2 1.398(5) ?
C1 C7 1.475(5) y
C2 C3 1.375(5) ?
C2 H2 0.9500 ?
C3 C4 1.372(6) ?
C3 H3 0.9500 ?
C4 C5 1.377(5) ?
C4 H4 0.9500 ?
C5 C6 1.375(5) ?
C5 H5 0.9500 ?
C6 H6 0.9500 ?

loop_
_geom_hbond_atom_site_label_D
_geom_hbond_atom_site_label_H
_geom_hbond_atom_site_label_A
_geom_hbond_site_symmetry_A
_geom_hbond_distance_DH
_geom_hbond_distance_HA
_geom_hbond_distance_DA
_geom_hbond_angle_DHA
N1 H1A Cl1 . 0.82(3) 2.52(3) 3.321(4) 164(4)
N1 H1B Cl4 2_546 0.83(3) 2.53(3) 3.343(4) 165(3)
N2 H2A Cl2 2_546 0.85(3) 2.85(3) 3.578(4) 145(3)
N2 H2B Cl3 1_545 0.85(2) 2.67(3) 3.470(4) 157(3)

loop_
_geom_torsion_atom_site_label_1
_geom_torsion_atom_site_label_2
_geom_torsion_atom_site_label_3
_geom_torsion_atom_site_label_4
_geom_torsion
_geom_torsion_publ_flag
C6 C1 C2 C3 0.5(6) ?
C7 C1 C2 C3 -179.7(3) y
C1 C2 C3 C4 -0.7(6) ?
C2 C3 C4 C5 0.2(7) ?
C3 C4 C5 C6 0.6(6) ?
C4 C5 C6 C1 -0.8(6) ?
C2 C1 C6 C5 0.2(5) ?
C7 C1 C6 C5 -179.5(3) ?
C6 C1 C7 N1 140.2(4) y
C2 C1 C7 N1 -39.6(5) ?
C6 C1 C7 N2 -39.3(5) ?
C2 C1 C7 N2 141.0(4) y
